data_4062028
loop_
_publ_author_name
'Starowieyski Kazimierz B'

_publ_section_title
;
DI-tert-BUTYLMAGNESIUM: SYNTHESIS AND STRUCTURE
;
_journal_name_full Organometallics
_journal_year 2003
_chemical_formula_sum 'C16 H36 Mg2'
_chemical_formula_weight 277.07
_space_group_IT_number 14
_symmetry_cell_setting monoclinic
_symmetry_space_group_name_Hall '-P 2ybc'
_symmetry_space_group_name_H-M 'P 1 21/c 1'
_cell_angle_alpha 90.00
_cell_angle_beta 91.4200(5)
_cell_angle_gamma 90.00
_cell_formula_units_Z 4
_cell_length_a 8.90200(10)
_cell_length_b 11.17700(10)
_cell_length_c 18.9200(2)
_cell_measurement_temperature 150(2)
_cell_volume 1881.92(3)
_diffrn_ambient_temperature 150(2)
_exptl_crystal_density_diffrn 0.978
_cod_original_sg_symbol_H-M 'P 21/c'
_cod_database_code 4062028

loop_
_symmetry_equiv_pos_as_xyz
'x, y, z'
'-x, y+1/2, -z+1/2'
'-x, -y, -z'
'x, -y-1/2, z-1/2'

loop_
_atom_site_label
_atom_site_type_symbol
_atom_site_fract_x
_atom_site_fract_y
_atom_site_fract_z
_atom_site_U_iso_or_equiv
_atom_site_adp_type
_atom_site_occupancy
_atom_site_calc_flag
_atom_site_refinement_flags
_atom_site_disorder_assembly
_atom_site_disorder_group
Mg1 Mg 0.22069(3) 0.28828(3) 0.363742(14) 0.02333(8) Uani 1 d . A 1
Mg2 Mg 0.40926(3) 0.26833(3) 0.475043(14) 0.02207(8) Uani 1 d . A 1
C1 C 0.46147(9) 0.21295(8) 0.36130(4) 0.02544(16) Uani 1 d . B 2
C2 C 0.15546(9) 0.23063(7) 0.47590(4) 0.02298(15) Uani 1 d . C 2
C3 C 0.55188(9) 0.32501(8) 0.56197(4) 0.02702(17) Uani 1 d . D 2
C4 C 0.09155(9) 0.38338(8) 0.28494(4) 0.02574(17) Uani 1 d . E 2
C5 C 0.37198(12) 0.12061(9) 0.31626(5) 0.0353(2) Uani 1 d . B 2
H5A H 0.3003(16) 0.1552(13) 0.2816(8) 0.054(4) Uiso 1 d . F 2
H5B H 0.3148(16) 0.0619(13) 0.3463(8) 0.056(4) Uiso 1 d . G 2
H5C H 0.4409(15) 0.0704(13) 0.2885(7) 0.053(4) Uiso 1 d . H 2
C6 C 0.55077(14) 0.29123(11) 0.31128(7) 0.0431(3) Uani 1 d . B 2
H6A H 0.6118(17) 0.3453(14) 0.3374(8) 0.060(4) Uiso 1 d . I 2
H6B H 0.4850(18) 0.3416(14) 0.2795(8) 0.063(4) Uiso 1 d . J 2
H6C H 0.6140(16) 0.2411(14) 0.2806(8) 0.057(4) Uiso 1 d . K 2
C7 C 0.57480(14) 0.13663(12) 0.40515(6) 0.0460(3) Uani 1 d . B 2
H7A H 0.6372(16) 0.0879(14) 0.3734(8) 0.059(4) Uiso 1 d . L 2
H7B H 0.5235(16) 0.0791(13) 0.4413(8) 0.059(4) Uiso 1 d . M 2
H7C H 0.6490(18) 0.1862(14) 0.4295(9) 0.062(4) Uiso 1 d . N 2
C8 C 0.02660(11) 0.17174(10) 0.43209(6) 0.0365(2) Uani 1 d . C 2
H8A H -0.0515(15) 0.1411(12) 0.4626(7) 0.049(4) Uiso 1 d . O 2
H8B H 0.0629(15) 0.1049(13) 0.4027(8) 0.052(4) Uiso 1 d . P 2
H8C H -0.0297(15) 0.2270(13) 0.4009(8) 0.052(4) Uiso 1 d . Q 2
C9 C 0.08638(11) 0.32744(10) 0.52183(6) 0.0352(2) Uani 1 d . C 2
H9A H 0.0096(15) 0.2934(12) 0.5508(7) 0.045(3) Uiso 1 d . R 2
H9B H 0.0418(14) 0.3901(12) 0.4924(7) 0.047(3) Uiso 1 d . S 2
H9C H 0.1638(14) 0.3662(12) 0.5537(7) 0.043(3) Uiso 1 d . T 2
C10 C 0.21465(12) 0.12968(9) 0.52513(6) 0.0363(2) Uani 1 d . C 2
H10A H 0.2960(16) 0.1536(13) 0.5585(8) 0.052(4) Uiso 1 d . U 2
H10B H 0.2546(15) 0.0584(13) 0.4968(7) 0.052(4) Uiso 1 d . V 2
H10C H 0.1334(16) 0.0992(13) 0.5547(8) 0.052(4) Uiso 1 d . W 2
C11 C 0.66891(12) 0.41684(11) 0.54011(7) 0.0419(2) Uani 1 d . D 2
H11A H 0.7349(17) 0.4448(14) 0.5811(8) 0.065(4) Uiso 1 d . X 2
H11B H 0.6187(15) 0.4944(14) 0.5215(8) 0.055(4) Uiso 1 d . Y 2
H11C H 0.7319(17) 0.3855(13) 0.5025(8) 0.057(4) Uiso 1 d . Z 2
C12 C 0.46138(13) 0.38059(13) 0.62121(6) 0.0454(3) Uani 1 d . D 2
H12A H 0.3821(17) 0.3202(14) 0.6412(8) 0.056(4) Uiso 1 d . A 2
H12B H 0.4067(16) 0.4537(13) 0.6059(8) 0.055(4) Uiso 1 d . B 2
H12C H 0.5272(16) 0.4040(13) 0.6609(8) 0.056(4) Uiso 1 d . C 2
C13 C 0.63672(14) 0.21815(11) 0.59362(6) 0.0431(3) Uani 1 d . D 2
H13A H 0.7011(16) 0.1806(13) 0.5603(8) 0.051(4) Uiso 1 d . D 2
H13B H 0.5688(18) 0.1606(14) 0.6115(8) 0.061(4) Uiso 1 d . E 2
H13C H 0.7062(17) 0.2409(14) 0.6338(9) 0.061(4) Uiso 1 d . F 2
C14 C 0.18765(13) 0.46266(10) 0.23858(6) 0.0385(2) Uani 1 d . E 2
H14A H 0.1253(15) 0.5039(13) 0.2023(7) 0.051(4) Uiso 1 d . G 2
H14B H 0.2626(16) 0.4156(13) 0.2118(8) 0.054(4) Uiso 1 d . H 2
H14C H 0.2394(15) 0.5291(13) 0.2671(7) 0.049(4) Uiso 1 d . I 2
C15 C 0.00882(16) 0.29505(10) 0.23601(7) 0.0456(3) Uani 1 d . E 2
H15A H -0.0592(17) 0.3389(14) 0.2003(8) 0.060(4) Uiso 1 d . J 2
H15B H -0.0572(17) 0.2454(15) 0.2612(8) 0.056(4) Uiso 1 d . K 2
H15C H 0.0746(17) 0.2422(14) 0.2101(8) 0.057(4) Uiso 1 d . L 2
C16 C -0.02600(12) 0.46275(10) 0.31923(6) 0.0379(2) Uani 1 d . E 2
H16A H 0.0207(16) 0.5295(14) 0.3489(8) 0.057(4) Uiso 1 d . M 2
H16B H -0.0938(15) 0.4172(13) 0.3491(7) 0.050(4) Uiso 1 d . N 2
H16C H -0.0909(15) 0.5038(13) 0.2837(7) 0.052(4) Uiso 1 d . O 2

loop_
_atom_site_aniso_label
_atom_site_aniso_U_11
_atom_site_aniso_U_22
_atom_site_aniso_U_33
_atom_site_aniso_U_23
_atom_site_aniso_U_13
_atom_site_aniso_U_12
Mg1 0.02112(14) 0.02693(15) 0.02176(14) 0.00292(10) -0.00305(10) 0.00279(10)
Mg2 0.01902(13) 0.02730(15) 0.01976(13) -0.00231(10) -0.00242(10) 0.00158(10)
C1 0.0236(4) 0.0291(4) 0.0236(4) -0.0042(3) 0.0001(3) 0.0050(3)
C2 0.0209(3) 0.0221(4) 0.0259(4) 0.0023(3) 0.0005(3) -0.0015(3)
C3 0.0254(4) 0.0322(4) 0.0231(4) -0.0002(3) -0.0063(3) 0.0001(3)
C4 0.0271(4) 0.0227(4) 0.0270(4) 0.0012(3) -0.0091(3) -0.0006(3)
C5 0.0387(5) 0.0332(5) 0.0341(5) -0.0104(4) -0.0001(4) 0.0032(4)
C6 0.0386(5) 0.0440(6) 0.0476(6) -0.0061(5) 0.0189(5) -0.0038(5)
C7 0.0436(6) 0.0586(7) 0.0354(5) -0.0112(5) -0.0062(4) 0.0307(5)
C8 0.0304(4) 0.0398(5) 0.0389(5) 0.0043(4) -0.0050(4) -0.0132(4)
C9 0.0284(4) 0.0350(5) 0.0426(5) -0.0046(4) 0.0117(4) 0.0003(4)
C10 0.0365(5) 0.0315(5) 0.0406(5) 0.0137(4) -0.0036(4) -0.0038(4)
C11 0.0295(5) 0.0462(6) 0.0494(6) 0.0062(5) -0.0131(4) -0.0097(4)
C12 0.0422(6) 0.0644(8) 0.0293(5) -0.0172(5) -0.0069(4) 0.0031(5)
C13 0.0431(6) 0.0463(6) 0.0390(5) 0.0088(5) -0.0151(5) 0.0064(5)
C14 0.0429(5) 0.0399(5) 0.0324(5) 0.0106(4) -0.0059(4) -0.0038(4)
C15 0.0564(7) 0.0323(5) 0.0466(6) -0.0027(4) -0.0270(5) -0.0057(5)
C16 0.0329(5) 0.0356(5) 0.0448(5) 0.0033(4) -0.0065(4) 0.0090(4)

loop_
_geom_bond_atom_site_label_1
_geom_bond_atom_site_label_2
_geom_bond_distance
_geom_bond_site_symmetry_2
_geom_bond_publ_flag
Mg1 Mg2 2.6696(4) . ?
Mg1 H5A 2.277(14) . ?
Mg2 H10A 2.287(14) . ?
C1 C6 1.5266(14) . ?
C1 C7 1.5466(13) . ?
C1 C5 1.5468(13) . ?
C2 C9 1.5267(12) . ?
C2 C8 1.5456(12) . ?
C2 C10 1.5473(12) . ?
C3 C11 1.5268(14) . ?
C3 C13 1.5275(14) . ?
C3 C12 1.5285(14) . ?
C4 C14 1.5245(13) . ?
C4 C16 1.5286(13) . ?
C4 C15 1.5298(13) . ?
C5 H5A 0.983(15) . ?
C5 H5B 1.014(15) . ?
C5 H5C 0.991(14) . ?
C6 H6A 0.944(16) . ?
C6 H6B 1.002(17) . ?
C6 H6C 0.992(15) . ?
C7 H7A 0.991(15) . ?
C7 H7B 1.051(15) . ?
C7 H7C 0.970(17) . ?
C8 H8A 0.976(14) . ?
C8 H8B 0.989(14) . ?
C8 H8C 0.982(15) . ?
C9 H9A 0.965(14) . ?
C9 H9B 0.972(14) . ?
C9 H9C 1.003(14) . ?
C10 H10A 0.985(15) . ?
C10 H10B 1.028(14) . ?
C10 H10C 0.986(14) . ?
C11 H11A 1.011(16) . ?
C11 H11B 1.034(15) . ?
C11 H11C 0.982(15) . ?
C12 H12A 1.054(15) . ?
C12 H12B 0.991(15) . ?
C12 H12C 0.976(15) . ?
C13 H13A 0.959(15) . ?
C13 H13B 0.950(16) . ?
C13 H13C 1.001(17) . ?
C14 H14A 0.986(14) . ?
C14 H14B 0.998(15) . ?
C14 H14C 1.021(14) . ?
C15 H15A 1.022(16) . ?
C15 H15B 0.945(16) . ?
C15 H15C 0.973(15) . ?
C16 H16A 1.017(16) . ?
C16 H16B 0.979(14) . ?
C16 H16C 0.988(14) . ?
